data_4027555
loop_
_publ_author_name
Masruri
'Anthony C. Willis'
'Malcolm D. McLeod'

_publ_contact_author_address
;
Research School of Chemistry,
Australian National University,
Canberra, A. C. T. 0200, Australia
;
_publ_contact_author_email 'malcolm.mcleod@anu.edu.au '
_publ_contact_author_fax ' 61 2 6125 8114 '
_publ_contact_author_name 'Malcolm D. McLeod'
_publ_contact_author_phone ' 61 2 6125 3504 '
_publ_section_title
;
 Osmium-Catalyzed Vicinal Oxyamination of Alkenes by
 N-(4-Toluenesulfonyloxy)carbamates
;
_journal_name_full 'Journal of Organic Chemistry'
_journal_page_first 8480
_journal_page_last 8491
_journal_paper_doi 10.1021/jo301372y
_journal_volume 77
_journal_year 2012
_chemical_compound_source local
_chemical_formula_moiety 'C17 H16 Cl3 N1 O3'
_chemical_formula_sum 'C17 H16 Cl3 N O3'
_chemical_formula_weight 388.68
_space_group_IT_number 14
_symmetry_cell_setting monoclinic
_symmetry_space_group_name_Hall '-P 2yn'
_symmetry_space_group_name_H-M 'P 1 21/n 1'
_atom_sites_solution_hydrogens geom
_atom_sites_solution_primary direct
_audit_creation_date 10-10-29
_audit_creation_method CRYSTALS_ver_12.87
_audit_update_record
;
2010-10-29 - Report on C17 H16 Cl3 N O3
             by Anthony C. Willis
             for  Masruri and Mal McLeod

2010-10-29 - passes checkcif tests with minor warnings  

;
_cell_angle_alpha 90
_cell_angle_beta 97.6851(13)
_cell_angle_gamma 90
_cell_formula_units_Z 4
_cell_length_a 13.2294(3)
_cell_length_b 5.31220(10)
_cell_length_c 25.1873(5)
_cell_measurement_reflns_used 22646
_cell_measurement_temperature 200
_cell_measurement_theta_max 25
_cell_measurement_theta_min 2.6
_cell_volume 1754.19(6)
_computing_cell_refinement 'DENZO/SCALEPACK (Otwinowski & Minor, 1997)'
_computing_data_collection 'COLLECT (Nonius, 2001).'
_computing_data_reduction 'DENZO/SCALEPACK (Otwinowski & Minor, 1997)'
_computing_molecular_graphics
; 
ORTEP-II (Johnson 1976) in teXsan (MSC, 1992-1997)
;
_computing_publication_material 'CRYSTALS (Betteridge et al., 2003)'
_computing_structure_refinement 'CRYSTALS (Betteridge et al., 2003)'
_computing_structure_solution 'SIR92 (Altomare et al., 1994)'
_diffrn_ambient_temperature 200
_diffrn_measured_fraction_theta_full 0.998
_diffrn_measured_fraction_theta_max 0.998
_diffrn_measurement_device 'Nonius KappaCCD'
_diffrn_measurement_device_type Area
_diffrn_measurement_method ' \f and \w scans with CCD '
_diffrn_radiation_monochromator graphite
_diffrn_radiation_type 'Mo K\a'
_diffrn_radiation_wavelength 0.71073
_diffrn_reflns_av_R_equivalents 0.054
_diffrn_reflns_limit_h_max 15
_diffrn_reflns_limit_h_min -15
_diffrn_reflns_limit_k_max 6
_diffrn_reflns_limit_k_min -5
_diffrn_reflns_limit_l_max 29
_diffrn_reflns_limit_l_min -29
_diffrn_reflns_number 23080
_diffrn_reflns_theta_full 25.017
_diffrn_reflns_theta_max 25.017
_diffrn_reflns_theta_min 2.718
_diffrn_standards_number 0
_exptl_absorpt_coefficient_mu 0.537
_exptl_absorpt_correction_T_max 0.987
_exptl_absorpt_correction_T_min 0.872
_exptl_absorpt_correction_type integration
_exptl_absorpt_process_details
;
via gaussian method (Coppens, 1970) implemented in maXus (2000)
;
_exptl_crystal_colour colourless
_exptl_crystal_density_diffrn 1.472
_exptl_crystal_description lath
_exptl_crystal_F_000 800
_exptl_crystal_size_max 0.420
_exptl_crystal_size_mid 0.070
_exptl_crystal_size_min 0.030
_refine_diff_density_max 0.32
_refine_diff_density_min -0.35
_refine_ls_extinction_method none
_refine_ls_goodness_of_fit_ref 0.9907
_refine_ls_hydrogen_treatment refxyz
_refine_ls_matrix_type full
_refine_ls_number_parameters 303
_refine_ls_number_reflns 3095
_refine_ls_number_restraints 36
_refine_ls_R_factor_all 0.0525
_refine_ls_R_factor_gt 0.0404
_refine_ls_shift/su_max 0.0209903
_refine_ls_shift/su_mean 0.0008
_refine_ls_structure_factor_coef Fsqd
_refine_ls_weighting_details
;
 Method= Modified Sheldrick 
 w=1/[\s^2^(F^2^) + ( 0.05P)^2^ + 1.56P] 
 ,where P=(max(Fo^2^,0) + 2Fc^2^)/3 
;
_refine_ls_weighting_scheme calc
_refine_ls_wR_factor_all 0.1058
_refine_ls_wR_factor_gt 0.1004
_refine_ls_wR_factor_ref 0.1058
_reflns_limit_h_max 15
_reflns_limit_h_min -15
_reflns_limit_k_max 6
_reflns_limit_k_min 0
_reflns_limit_l_max 29
_reflns_limit_l_min 0
_reflns_number_gt 2508
_reflns_number_total 3097
_reflns_threshold_expression I>2.0\s(I)
_oxford_diffrn_Wilson_B_factor 3.57
_oxford_diffrn_Wilson_scale 5.98
_oxford_refine_ls_r_factor_ref 0.0525
_oxford_refine_ls_scale 0.4416(8)
_oxford_reflns_number_all 3095
_oxford_reflns_threshold_expression_ref I>-10.0\s(I)
_oxford_structure_analysis_title '10291125 mcl1006'
_cod_data_source_file jo301372y_si_004.cif
_cod_data_source_block mcl1006
_cod_original_sg_symbol_H-M 'P 1 21/n 1 '
_cod_original_formula_sum 'C17 H16 Cl3 N1 O3'
_cod_database_code 4027555

loop_
_symmetry_equiv_pos_as_xyz
x,y,z
-x,-y,-z
-x+1/2,y+1/2,-z+1/2
x+1/2,-y+1/2,z+1/2

loop_
_atom_site_label
_atom_site_type_symbol
_atom_site_fract_x
_atom_site_fract_y
_atom_site_fract_z
_atom_site_U_iso_or_equiv
_atom_site_occupancy
_atom_site_adp_type
_atom_site_refinement_flags_posn
_atom_site_refinement_flags_adp
_atom_site_refinement_flags_occupancy
C1 C 0.57237(17) 0.8626(5) 0.80273(9) 0.0275 1.0000 Uani . . .
C2 C 0.6139(2) 0.6500(5) 0.82968(10) 0.0374 1.0000 Uani . . .
C3 C 0.5841(2) 0.5793(6) 0.87810(11) 0.0452 1.0000 Uani . . .
C4 C 0.5127(2) 0.7171(6) 0.90049(11) 0.0468 1.0000 Uani . . .
C5 C 0.4702(2) 0.9259(7) 0.87408(12) 0.0501 1.0000 Uani . . .
C6 C 0.5002(2) 0.9987(6) 0.82552(10) 0.0383 1.0000 Uani . . .
C7 C 0.60492(17) 0.9370(5) 0.74964(9) 0.0268 1.0000 Uani . . .
C8 C 0.55792(17) 0.7589(4) 0.70458(9) 0.0265 1.0000 Uani . . .
C9 C 0.44374(17) 0.8033(4) 0.69213(9) 0.0259 1.0000 Uani . . .
C10 C 0.40575(19) 1.0115(5) 0.66273(9) 0.0309 1.0000 Uani . . .
C11 C 0.30161(19) 1.0545(5) 0.65240(10) 0.0326 1.0000 Uani . . .
C12 C 0.23430(19) 0.8900(5) 0.67157(10) 0.0321 1.0000 Uani . . .
C13 C 0.27057(19) 0.6821(5) 0.70113(10) 0.0339 1.0000 Uani . . .
C14 C 0.37501(19) 0.6390(5) 0.71141(9) 0.0303 1.0000 Uani . . .
O15 O 0.71370(13) 0.9485(3) 0.75290(7) 0.0339 1.0000 Uani . . .
N16 N 0.61014(16) 0.7852(4) 0.65739(8) 0.0298 1.0000 Uani . . .
C17 C 0.63290(17) 0.5841(5) 0.62946(9) 0.0283 1.0000 Uani . . .
O18 O 0.61318(14) 0.3670(3) 0.63817(7) 0.0359 1.0000 Uani . . .
O19 O 0.68350(14) 0.6574(3) 0.58821(7) 0.0387 1.0000 Uani . . .
C20 C 0.6932(3) 0.4684(5) 0.54885(10) 0.0443 1.0000 Uani D . .
C21 C 0.6914(8) 0.6042(16) 0.4959(3) 0.0400 0.70(2) Uani . U P
Cl22 Cl 0.8046(7) 0.7824(15) 0.4954(2) 0.0576 0.70(2) Uani . U P
Cl23 Cl 0.5872(4) 0.8089(9) 0.4840(3) 0.0579 0.70(2) Uani . U P
Cl24 Cl 0.6838(9) 0.3798(10) 0.44428(18) 0.0781 0.70(2) Uani . U P
Cl25 Cl 0.8028(16) 0.8232(10) 0.5017(5) 0.0446 0.30(2) Uani D U P
Cl26 Cl 0.5859(9) 0.749(4) 0.4728(6) 0.0661 0.30(2) Uani D U P
Cl27 Cl 0.7279(16) 0.374(3) 0.4491(6) 0.0812 0.30(2) Uani D U P
C28 C 0.7029(15) 0.602(3) 0.4959(7) 0.0357 0.30(2) Uani D U P
H21 H 0.662(2) 0.546(6) 0.8145(11) 0.0449 1.0000 Uiso . . .
H31 H 0.613(2) 0.444(6) 0.8952(13) 0.0543 1.0000 Uiso . . .
H41 H 0.491(2) 0.668(6) 0.9338(13) 0.0560 1.0000 Uiso . . .
H51 H 0.424(2) 1.029(7) 0.8888(13) 0.0600 1.0000 Uiso . . .
H61 H 0.475(2) 1.146(6) 0.8078(12) 0.0462 1.0000 Uiso . . .
H71 H 0.5808(19) 1.111(5) 0.7409(10) 0.0310 1.0000 Uiso . . .
H81 H 0.5681(19) 0.583(5) 0.7164(10) 0.0300 1.0000 Uiso . . .
H101 H 0.456(2) 1.125(5) 0.6497(11) 0.0370 1.0000 Uiso . . .
H111 H 0.275(2) 1.201(6) 0.6310(11) 0.0394 1.0000 Uiso . . .
H121 H 0.167(2) 0.928(5) 0.6650(11) 0.0379 1.0000 Uiso . . .
H131 H 0.225(2) 0.570(5) 0.7146(11) 0.0409 1.0000 Uiso . . .
H141 H 0.404(2) 0.495(6) 0.7325(10) 0.0366 1.0000 Uiso . . .
H151 H 0.732(3) 0.816(6) 0.7535(14) 0.0499 1.0000 Uiso . . .
H161 H 0.623(2) 0.925(6) 0.6479(11) 0.0350 1.0000 Uiso . . .
H201 H 0.632(2) 0.349(6) 0.5457(12) 0.0531 1.0000 Uiso . . .
H202 H 0.753(3) 0.386(6) 0.5581(13) 0.0531 1.0000 Uiso . . .

loop_
_atom_site_aniso_label
_atom_site_aniso_U_11
_atom_site_aniso_U_22
_atom_site_aniso_U_33
_atom_site_aniso_U_23
_atom_site_aniso_U_13
_atom_site_aniso_U_12
C1 0.0226(11) 0.0309(13) 0.0283(12) -0.0012(10) 0.0007(9) -0.0018(10)
C2 0.0415(15) 0.0395(15) 0.0321(13) 0.0021(12) 0.0082(11) 0.0071(12)
C3 0.0523(17) 0.0493(17) 0.0339(14) 0.0108(13) 0.0054(12) 0.0042(14)
C4 0.0469(16) 0.066(2) 0.0293(13) 0.0026(14) 0.0107(12) -0.0059(15)
C5 0.0443(16) 0.066(2) 0.0438(16) -0.0046(15) 0.0203(13) 0.0095(15)
C6 0.0364(14) 0.0425(16) 0.0369(14) 0.0007(13) 0.0079(11) 0.0074(12)
C7 0.0239(12) 0.0257(12) 0.0311(12) -0.0007(10) 0.0045(9) -0.0013(10)
C8 0.0302(12) 0.0251(12) 0.0259(11) 0.0026(10) 0.0101(9) 0.0004(10)
C9 0.0306(12) 0.0255(12) 0.0218(11) -0.0034(9) 0.0044(9) -0.0016(10)
C10 0.0346(13) 0.0286(13) 0.0297(12) 0.0031(11) 0.0046(10) -0.0040(11)
C11 0.0371(14) 0.0304(13) 0.0292(12) 0.0016(10) 0.0003(10) 0.0007(11)
C12 0.0282(13) 0.0366(14) 0.0308(13) -0.0018(11) 0.0014(10) 0.0008(11)
C13 0.0312(13) 0.0367(14) 0.0348(13) 0.0021(11) 0.0081(10) -0.0067(11)
C14 0.0340(13) 0.0278(12) 0.0293(12) 0.0033(10) 0.0051(10) -0.0011(11)
O15 0.0248(9) 0.0329(9) 0.0448(10) 0.0013(9) 0.0074(7) -0.0023(8)
N16 0.0368(11) 0.0241(10) 0.0311(11) 0.0031(9) 0.0141(9) -0.0018(9)
C17 0.0291(12) 0.0302(14) 0.0258(12) -0.0003(10) 0.0041(9) -0.0023(10)
O18 0.0476(10) 0.0263(9) 0.0356(9) -0.0004(7) 0.0127(8) -0.0021(8)
O19 0.0542(11) 0.0333(10) 0.0328(9) -0.0072(8) 0.0208(8) -0.0091(8)
C20 0.075(2) 0.0322(15) 0.0288(14) -0.0012(11) 0.0176(14) 0.0083(15)
C21 0.062(4) 0.028(3) 0.031(3) -0.002(3) 0.007(3) -0.004(3)
Cl22 0.0470(12) 0.0921(19) 0.0363(15) -0.0051(12) 0.0149(11) -0.011(2)
Cl23 0.0502(11) 0.0571(15) 0.063(2) 0.0094(12) -0.0052(12) 0.0065(10)
Cl24 0.173(5) 0.0351(9) 0.0297(9) -0.0065(6) 0.0251(18) -0.017(2)
Cl25 0.051(3) 0.051(2) 0.03443(10) -0.0109(18) 0.017(2) -0.0185(19)
Cl26 0.048(2) 0.098(6) 0.051(4) 0.025(4) -0.002(2) -0.018(4)
Cl27 0.164(7) 0.038(2) 0.055(4) -0.016(3) 0.064(5) -0.021(5)
C28 0.052(7) 0.030(7) 0.028(6) 0.001(6) 0.017(6) 0.001(6)

loop_
_atom_type_symbol
_atom_type_scat_dispersion_real
_atom_type_scat_dispersion_imag
_atom_type_scat_Cromer_Mann_a1
_atom_type_scat_Cromer_Mann_b1
_atom_type_scat_Cromer_Mann_a2
_atom_type_scat_Cromer_Mann_b2
_atom_type_scat_Cromer_Mann_a3
_atom_type_scat_Cromer_Mann_b3
_atom_type_scat_Cromer_Mann_a4
_atom_type_scat_Cromer_Mann_b4
_atom_type_scat_Cromer_Mann_c
_atom_type_scat_source
C 0.0033 0.0016 2.3100 20.8439 1.0200 10.2075 1.5886 0.5687 0.8650 51.6512 0.2156 'International Tables Vol C 4.2.6.8 and 6.1.1.4'
H 0.0000 0.0000 0.4930 10.5109 0.3229 26.1257 0.1402 3.1424 0.0408 57.7998 0.0030 'International Tables Vol C 4.2.6.8 and 6.1.1.4'
Cl 0.1484 0.1585 11.4604 0.0104 7.1964 1.1662 6.2556 18.5194 1.6455 47.7784 -9.5574 'International Tables Vol C 4.2.6.8 and 6.1.1.4'
N 0.0061 0.0033 12.2126 0.0057 3.1322 9.8933 2.0125 28.9975 1.1663 0.5826 -11.5290 'International Tables Vol C 4.2.6.8 and 6.1.1.4'
O 0.0106 0.0060 3.0485 13.2771 2.2868 5.7011 1.5463 0.3239 0.8670 32.9089 0.2508 'International Tables Vol C 4.2.6.8 and 6.1.1.4'

loop_
_exptl_crystal_face_index_h
_exptl_crystal_face_index_k
_exptl_crystal_face_index_l
_exptl_crystal_face_perp_dist
0 1 0 0.220
0 -1 0 0.200
-1 0 1 0.020
1 0 -1 0.010
1 0 1 0.030
-1 0 -1 0.040

loop_
_geom_angle_atom_site_label_1
_geom_angle_atom_site_label_2
_geom_angle_atom_site_label_3
_geom_angle
_geom_angle_publ_flag
C2 C1 C6 118.1(2) yes
C2 C1 C7 120.2(2) yes
C6 C1 C7 121.7(2) yes
C1 C2 C3 120.7(3) yes
C1 C2 H21 120.7(17) no
C3 C2 H21 118.6(17) no
C2 C3 C4 120.7(3) yes
C2 C3 H31 119(2) no
C4 C3 H31 120(2) no
C3 C4 C5 119.4(3) yes
C3 C4 H41 121.1(19) no
C5 C4 H41 119.5(19) no
C4 C5 C6 120.2(3) yes
C4 C5 H51 122(2) no
C6 C5 H51 118(2) no
C5 C6 C1 120.9(3) yes
C5 C6 H61 121.8(18) no
C1 C6 H61 117.2(18) no
C1 C7 C8 110.85(19) yes
C1 C7 O15 111.32(18) yes
C8 C7 O15 111.80(18) yes
C1 C7 H71 108.6(14) no
C8 C7 H71 108.8(14) no
O15 C7 H71 105.3(14) no
C7 C8 C9 110.37(18) yes
C7 C8 N16 110.61(18) yes
C9 C8 N16 112.50(19) yes
C7 C8 H81 109.5(15) no
C9 C8 H81 107.6(14) no
N16 C8 H81 106.1(14) no
C8 C9 C10 120.9(2) yes
C8 C9 C14 120.5(2) yes
C10 C9 C14 118.6(2) yes
C9 C10 C11 120.8(2) yes
C9 C10 H101 116.7(15) no
C11 C10 H101 122.6(15) no
C10 C11 C12 120.1(2) yes
C10 C11 H111 120.7(16) no
C12 C11 H111 119.2(16) no
C11 C12 C13 120.1(2) yes
C11 C12 H121 117.3(18) no
C13 C12 H121 122.6(18) no
C12 C13 C14 119.8(2) yes
C12 C13 H131 120.3(17) no
C14 C13 H131 119.9(17) no
C9 C14 C13 120.7(2) yes
C9 C14 H141 116.9(15) no
C13 C14 H141 122.4(15) no
C7 O15 H151 107(3) no
C8 N16 C17 121.1(2) yes
C8 N16 H161 118.3(20) no
C17 N16 H161 120.5(20) no
N16 C17 O18 126.7(2) yes
N16 C17 O19 109.9(2) yes
O18 C17 O19 123.4(2) yes
C17 O19 C20 115.2(2) yes
O19 C20 C21 106.5(4) yes
O19 C20 C28 107.8(7) yes
O19 C20 H201 110.0(17) no
C21 C20 H201 108.0(17) no
C28 C20 H201 112.1(18) no
O19 C20 H202 109(2) no
C21 C20 H202 112(2) no
C28 C20 H202 106(2) no
H201 C20 H202 112(3) no
C20 C21 Cl22 110.3(5) yes
C20 C21 Cl23 111.4(6) yes
Cl22 C21 Cl23 108.3(5) yes
C20 C21 Cl24 108.7(5) yes
Cl22 C21 Cl24 108.8(5) yes
Cl23 C21 Cl24 109.2(5) yes
C20 C28 Cl26 108.8(11) yes
C20 C28 Cl25 112.7(11) yes
Cl26 C28 Cl25 110.3(12) yes
C20 C28 Cl27 108.3(11) yes
Cl26 C28 Cl27 108.7(11) yes
Cl25 C28 Cl27 108.0(10) yes

loop_
_geom_bond_atom_site_label_1
_geom_bond_atom_site_label_2
_geom_bond_distance
_geom_bond_publ_flag
C1 C2 1.392(4) yes
C1 C6 1.382(3) yes
C1 C7 1.511(3) yes
C2 C3 1.383(4) yes
C2 H21 0.96(3) no
C3 C4 1.374(4) yes
C3 H31 0.90(3) no
C4 C5 1.375(5) yes
C4 H41 0.96(3) no
C5 C6 1.390(4) yes
C5 H51 0.94(3) no
C6 H61 0.94(3) no
C7 C8 1.543(3) yes
C7 O15 1.432(3) yes
C7 H71 0.99(3) no
C8 C9 1.520(3) yes
C8 N16 1.459(3) yes
C8 H81 0.98(3) no
C9 C10 1.387(3) yes
C9 C14 1.394(3) yes
C10 C11 1.386(3) yes
C10 H101 0.99(3) no
C11 C12 1.380(4) yes
C11 H111 0.99(3) no
C12 C13 1.382(4) yes
C12 H121 0.90(3) no
C13 C14 1.390(4) yes
C13 H131 0.95(3) no
C14 H141 0.98(3) no
O15 H151 0.74(3) no
N16 C17 1.336(3) yes
N16 H161 0.81(3) no
C17 O18 1.209(3) yes
C17 O19 1.366(3) yes
O19 C20 1.429(3) yes
C20 C21 1.514(9) yes
C20 C28 1.530(16) yes
C20 H201 1.03(3) no
C20 H202 0.91(3) no
C21 Cl22 1.773(9) yes
C21 Cl23 1.750(9) yes
C21 Cl24 1.757(8) yes
Cl25 C28 1.761(17) yes
Cl26 C28 1.761(17) yes
Cl27 C28 1.750(17) yes

loop_
_geom_contact_atom_site_label_1
_geom_contact_atom_site_label_2
_geom_contact_distance
_geom_contact_site_symmetry_2
_geom_contact_publ_flag
Cl22 Cl27 3.46(2) 1_565 no
Cl23 Cl23 3.25(1) 2_676 no
Cl23 Cl24 3.489(9) 1_565 no
Cl23 Cl26 3.55(2) 2_676 no
Cl24 C11 3.379(6) 2_666 no
Cl24 C10 3.484(6) 2_666 no
Cl24 C12 3.548(7) 2_666 no
Cl24 Cl25 3.56(1) 1_545 no
Cl25 Cl27 3.31(2) 1_565 no
Cl25 C3 3.47(1) 3_656 no
Cl27 C11 3.41(2) 2_666 no
Cl27 C12 3.44(2) 2_666 no
O15 O15 2.835(1) 3_656 no
O15 O15 2.835(1) 3_646 no
O15 O18 3.359(2) 3_656 no
O15 C17 3.436(3) 3_656 no
O15 C2 3.456(3) 3_656 no
O15 C8 3.483(3) 3_656 no
O15 N16 3.511(3) 3_656 no
O15 C7 3.541(3) 3_656 no
O18 N16 3.129(3) 1_545 no
O18 C10 3.454(3) 1_545 no
C3 C6 3.479(4) 1_545 no
C10 C14 3.594(4) 1_565 no
C11 C14 3.522(4) 1_565 no
C11 C13 3.595(4) 1_565 no
C12 C13 3.570(4) 3_556 no

loop_
_geom_hbond_atom_site_label_D
_geom_hbond_atom_site_label_H
_geom_hbond_atom_site_label_A
_geom_hbond_site_symmetry_A
_geom_hbond_angle_DHA
_geom_hbond_distance_DH
_geom_hbond_distance_HA
_geom_hbond_distance_DA
_geom_hbond_publ_flag
O15 H151 O15 3_646 174(4) 0.74(3) 2.09(3) 2.835(1) no
N16 H161 O18 1_565 159(3) 0.81(3) 2.36(3) 3.129(3) no

loop_
_geom_torsion_atom_site_label_1
_geom_torsion_atom_site_label_2
_geom_torsion_atom_site_label_3
_geom_torsion_atom_site_label_4
_geom_torsion
_geom_torsion_publ_flag
Cl22 C21 C20 O19 69.5(6) no
Cl23 C21 C20 O19 -50.8(6) no
Cl24 C21 C20 O19 -171.3(6) no
Cl25 C28 C20 O19 55(1) no
Cl26 C28 C20 O19 -68(1) no
Cl27 C28 C20 O19 174(1) no
O15 C7 C1 C2 -51.2(3) no
O15 C7 C1 C6 129.8(2) no
O15 C7 C8 N16 -39.6(3) no
O15 C7 C8 C9 -164.7(2) no
O18 C17 O19 C20 12.8(3) no
O18 C17 N16 C8 1.3(4) no
O19 C17 N16 C8 -178.5(2) no
O19 C20 C21 C28 103(7) no
O19 C20 C28 C21 -79(7) no
N16 C8 C7 C1 -164.4(2) no
N16 C8 C9 C10 -48.0(3) no
N16 C8 C9 C14 133.9(2) no
N16 C17 O19 C20 -167.4(2) no
C1 C2 C3 C4 0.2(4) no
C1 C6 C5 C4 0.5(4) no
C1 C7 C8 C9 70.4(2) no
C2 C1 C6 C5 0.2(4) no
C2 C1 C7 C8 73.9(3) no
C2 C3 C4 C5 0.5(4) no
C3 C2 C1 C6 -0.6(4) no
C3 C2 C1 C7 -179.5(2) no
C3 C4 C5 C6 -0.8(4) no
C5 C6 C1 C7 179.2(2) no
C6 C1 C7 C8 -105.0(3) no
C7 C8 N16 C17 138.4(2) no
C7 C8 C9 C10 76.1(3) no
C7 C8 C9 C14 -102.0(2) no
C8 C9 C10 C11 -178.6(2) no
C8 C9 C14 C13 178.5(2) no
C9 C8 N16 C17 -97.7(2) no
C9 C10 C11 C12 0.2(4) no
C9 C14 C13 C12 -0.1(4) no
C10 C9 C14 C13 0.4(4) no
C10 C11 C12 C13 0.0(4) no
C11 C10 C9 C14 -0.4(4) no
C11 C12 C13 C14 -0.1(4) no
C17 O19 C20 C21 147.7(5) no
C17 O19 C20 C28 153.6(8) no

loop_
_oxford_twin_element_scale_factors
0.9317(13)
0.0683(13)
